data_4127236
loop_
_publ_author_name
'Wang, Sasa'
'Liu, Xitao'
'Li, Lina'
'Ji, Chengmin'
'Sun, Zhihua'
'Wu, Zhenyue'
'Hong, Maochun'
'Luo, Junhua'

_publ_section_title
;
 An Unprecedented Biaxial Trilayered Hybrid Perovskite Ferroelectric with
 Directionally Tunable Photovoltaic Effects.
;
_journal_issue 19
_journal_name_full 'Journal of the American Chemical Society'
_journal_page_first 7693
_journal_page_last 7697
_journal_paper_doi 10.1021/jacs.9b02558
_journal_volume 141
_journal_year 2019
_chemical_formula_sum 'C8 H32 Br10 N4 Pb3'
_chemical_formula_weight 1605.05
_space_group_IT_number 41
_space_group_name_Hall 'C -2ac 2'
_space_group_name_H-M_alt 'C 2 e b'
_symmetry_cell_setting orthorhombic
_symmetry_space_group_name_Hall 'C -2ac 2'
_symmetry_space_group_name_H-M 'C 2 e b'
_atom_sites_solution_hydrogens geom
_atom_sites_solution_primary direct
_atom_sites_solution_secondary difmap
_audit_creation_method SHELXL-97
_cell_angle_alpha 90.00
_cell_angle_beta 90.00
_cell_angle_gamma 90.00
_cell_formula_units_Z 4
_cell_length_a 8.4247(3)
_cell_length_b 46.305(3)
_cell_length_c 8.4256(3)
_cell_measurement_reflns_used 2214
_cell_measurement_temperature 280(2)
_cell_measurement_theta_max 27.42
_cell_measurement_theta_min 2.64
_cell_volume 3286.9(3)
_computing_cell_refinement 'Bruker SAINT'
_computing_data_collection 'Bruker APEX2'
_computing_data_reduction 'Bruker SAINT'
_computing_structure_refinement 'SHELXL-97 (Sheldrick, 1997)'
_computing_structure_solution 'SHELXS-97 (Sheldrick, 1990)'
_diffrn_ambient_temperature 280(2)
_diffrn_measured_fraction_theta_full 0.980
_diffrn_measured_fraction_theta_max 0.980
_diffrn_measurement_device_type 'Bruker APEX-II CCD'
_diffrn_measurement_method '\f and \w scans'
_diffrn_radiation_monochromator graphite
_diffrn_radiation_source 'fine-focus sealed tube'
_diffrn_radiation_type MoK\a
_diffrn_radiation_wavelength 0.71073
_diffrn_reflns_av_R_equivalents 0.0558
_diffrn_reflns_av_sigmaI/netI 0.0611
_diffrn_reflns_limit_h_max 10
_diffrn_reflns_limit_h_min -10
_diffrn_reflns_limit_k_max 54
_diffrn_reflns_limit_k_min -54
_diffrn_reflns_limit_l_max 10
_diffrn_reflns_limit_l_min -9
_diffrn_reflns_number 9290
_diffrn_reflns_theta_full 25.02
_diffrn_reflns_theta_max 25.02
_diffrn_reflns_theta_min 2.57
_exptl_absorpt_coefficient_mu 27.490
_exptl_crystal_density_diffrn 3.243
_exptl_crystal_density_method 'not measured'
_exptl_crystal_description yellow
_exptl_crystal_F_000 2816
_refine_diff_density_max 4.402
_refine_diff_density_min -3.762
_refine_diff_density_rms 0.553
_refine_ls_abs_structure_details 'Flack H D (1983), Acta Cryst. A39, 876-881'
_refine_ls_abs_structure_Flack 0.00
_refine_ls_extinction_method none
_refine_ls_goodness_of_fit_ref 1.113
_refine_ls_hydrogen_treatment mixed
_refine_ls_matrix_type full
_refine_ls_number_parameters 118
_refine_ls_number_reflns 2525
_refine_ls_number_restraints 71
_refine_ls_restrained_S_all 1.098
_refine_ls_R_factor_all 0.1602
_refine_ls_R_factor_gt 0.1094
_refine_ls_shift/su_max 0.000
_refine_ls_shift/su_mean 0.000
_refine_ls_structure_factor_coef Fsqd
_refine_ls_weighting_details 'calc w=1/[\s^2^(Fo^2^)+(0.0000P)^2^+1349.6768P] where P=(Fo^2^+2Fc^2^)/3'
_refine_ls_weighting_scheme calc
_refine_ls_wR_factor_gt 0.1926
_refine_ls_wR_factor_ref 0.2189
_reflns_number_gt 1660
_reflns_number_total 2525
_reflns_threshold_expression >2sigma(I)
_cod_data_source_file ja9b02558_si_002.cif
_cod_data_source_block c:\users\dell\desktop\1\autost~1\2
_cod_depositor_comments 'Adding full bibliography for 4127235--4127236.cif.'
_cod_original_cell_volume 3286.9(2)
_cod_original_sg_symbol_H-M C2cb
_cod_database_code 4127236

loop_
_symmetry_equiv_pos_as_xyz
'x, y, z'
'x, -y, -z'
'x, y+1/2, -z+1/2'
'x, -y+1/2, z+1/2'
'x+1/2, y+1/2, z'
'x+1/2, -y+1/2, -z'
'x+1/2, y+1, -z+1/2'
'x+1/2, -y+1, z+1/2'

loop_
_atom_site_label
_atom_site_type_symbol
_atom_site_fract_x
_atom_site_fract_y
_atom_site_fract_z
_atom_site_U_iso_or_equiv
_atom_site_adp_type
_atom_site_occupancy
_atom_site_symmetry_multiplicity
_atom_site_calc_flag
_atom_site_refinement_flags
Pb1 Pb 0.4989(5) 0.13586(4) 0.4996(2) 0.0334(4) Uani 1 1 d .
Pb2 Pb 0.4862(6) 0.0000 0.5000 0.0466(8) Uani 1 2 d S
Br4 Br 0.499(2) 0.06444(12) 0.5034(9) 0.0753(17) Uani 1 1 d .
Br5 Br 0.7564(12) 0.1429(2) 0.7477(12) 0.094(3) Uani 1 1 d .
Br6 Br 0.2299(12) 0.1322(3) 0.2764(11) 0.137(5) Uani 1 1 d .
Br2 Br 0.487(3) 0.19363(18) 0.4498(12) 0.180(7) Uani 1 1 d .
Br1 Br 0.1953(9) 0.00336(17) 0.7014(9) 0.067(2) Uani 1 1 d .
C2 C 0.536(5) 0.3085(7) 0.447(4) 0.032(8) Uani 1 1 d DU
H2A H 0.6456 0.3045 0.4743 0.039 Uiso 1 1 calc R
H2B H 0.5366 0.3180 0.3439 0.039 Uiso 1 1 calc R
N1 N 0.472(5) 0.3290(8) 0.564(4) 0.039(8) Uani 1 1 d DU
H1A H 0.3938 0.3391 0.5201 0.058 Uiso 1 1 calc R
H1B H 0.5491 0.3410 0.5944 0.058 Uiso 1 1 calc R
H1C H 0.4360 0.3194 0.6474 0.058 Uiso 1 1 calc R
C1 C 0.452(5) 0.2802(8) 0.429(6) 0.035(8) Uani 1 1 d DU
H1D H 0.3394 0.2834 0.4255 0.052 Uiso 1 1 calc R
H1E H 0.4773 0.2679 0.5169 0.052 Uiso 1 1 calc R
H1F H 0.4851 0.2711 0.3318 0.052 Uiso 1 1 calc R
C3 C 1.097(8) 0.0687(18) 0.579(8) 0.086(15) Uani 1 1 d DU
H3A H 1.0601 0.0583 0.6700 0.129 Uiso 1 1 calc R
H3B H 1.1335 0.0875 0.6106 0.129 Uiso 1 1 calc R
H3C H 1.1830 0.0583 0.5304 0.129 Uiso 1 1 calc R
N2 N 0.884(7) 0.0481(13) 0.378(7) 0.085(14) Uani 1 1 d DU
H2C H 0.8897 0.0322 0.4366 0.128 Uiso 1 1 calc R
H2D H 0.9318 0.0450 0.2851 0.128 Uiso 1 1 calc R
H2E H 0.7829 0.0527 0.3615 0.128 Uiso 1 1 calc R
C4 C 0.964(8) 0.0719(13) 0.461(8) 0.087(14) Uani 1 1 d DU
H4A H 0.8809 0.0824 0.5163 0.105 Uiso 1 1 calc R
H4B H 1.0033 0.0848 0.3793 0.105 Uiso 1 1 calc R

loop_
_atom_site_aniso_label
_atom_site_aniso_U_11
_atom_site_aniso_U_22
_atom_site_aniso_U_33
_atom_site_aniso_U_23
_atom_site_aniso_U_13
_atom_site_aniso_U_12
Pb1 0.0290(8) 0.0461(10) 0.0250(7) -0.0035(9) 0.0011(9) -0.0021(13)
Pb2 0.0458(19) 0.0343(14) 0.0598(15) -0.0029(16) 0.000 0.000
Br4 0.089(4) 0.047(3) 0.089(4) 0.042(4) -0.007(5) -0.002(6)
Br5 0.025(3) 0.226(9) 0.032(2) 0.054(5) -0.007(2) -0.027(5)
Br6 0.061(7) 0.300(15) 0.049(6) -0.003(7) -0.034(5) -0.037(8)
Br2 0.37(2) 0.052(4) 0.115(8) 0.013(5) -0.085(16) -0.008(13)
Br1 0.071(5) 0.062(4) 0.067(4) 0.012(4) -0.003(3) 0.012(5)
C2 0.036(11) 0.035(10) 0.027(10) 0.009(7) -0.004(8) 0.000(7)
N1 0.047(12) 0.034(10) 0.035(10) 0.008(7) -0.003(8) 0.005(8)
C1 0.034(12) 0.039(10) 0.031(11) 0.004(8) -0.006(8) 0.001(8)
C3 0.084(16) 0.089(17) 0.086(17) -0.003(9) -0.003(8) 0.002(9)
N2 0.082(16) 0.087(16) 0.086(16) 0.000(9) -0.004(8) 0.001(9)
C4 0.087(16) 0.089(16) 0.086(16) -0.003(8) -0.003(8) 0.001(8)

loop_
_atom_type_symbol
_atom_type_description
_atom_type_scat_dispersion_real
_atom_type_scat_dispersion_imag
_atom_type_scat_source
C C 0.0033 0.0016 'International Tables Vol C Tables 4.2.6.8 and 6.1.1.4'
H H 0.0000 0.0000 'International Tables Vol C Tables 4.2.6.8 and 6.1.1.4'
N N 0.0061 0.0033 'International Tables Vol C Tables 4.2.6.8 and 6.1.1.4'
Br Br -0.2901 2.4595 'International Tables Vol C Tables 4.2.6.8 and 6.1.1.4'
Pb Pb -3.3944 10.1111 'International Tables Vol C Tables 4.2.6.8 and 6.1.1.4'

loop_
_geom_angle_atom_site_label_1
_geom_angle_atom_site_label_2
_geom_angle_atom_site_label_3
_geom_angle
_geom_angle_site_symmetry_1
_geom_angle_site_symmetry_3
Br2 Pb1 Br6 85.9(5) . .
Br2 Pb1 Br5 88.7(5) . 7_446
Br6 Pb1 Br5 86.3(4) . 7_446
Br2 Pb1 Br5 91.6(4) . .
Br6 Pb1 Br5 174.9(4) . .
Br5 Pb1 Br5 89.21(7) 7_446 .
Br2 Pb1 Br6 87.7(5) . 7_545
Br6 Pb1 Br6 90.05(7) . 7_545
Br5 Pb1 Br6 175.0(4) 7_446 7_545
Br5 Pb1 Br6 94.3(4) . 7_545
Br1 Pb2 Br1 69.6(3) 2_556 .
Br1 Pb2 Br4 95.1(3) 2_556 .
Br1 Pb2 Br4 88.5(3) . .
Br1 Pb2 Br4 88.5(3) 2_556 2_556
Br1 Pb2 Br4 95.1(3) . 2_556
Br4 Pb2 Br4 175.7(6) . 2_556
Br1 Pb2 Br1 159.7(3) 2_556 7_546
Br1 Pb2 Br1 90.15(6) . 7_546
Br4 Pb2 Br1 85.4(3) . 7_546
Br4 Pb2 Br1 92.1(3) 2_556 7_546
Br1 Pb2 Br1 90.15(6) 2_556 8_544
Br1 Pb2 Br1 159.7(3) . 8_544
Br4 Pb2 Br1 92.1(3) . 8_544
Br4 Pb2 Br1 85.4(3) 2_556 8_544
Br1 Pb2 Br1 110.1(3) 7_546 8_544
Pb1 Br5 Pb1 167.4(4) 7_546 .
Pb1 Br6 Pb1 167.8(4) . 7_445
Pb2 Br1 Pb2 158.9(3) . 7_446
N1 C2 C1 117(4) . .
N2 C4 C3 126(6) . .

loop_
_geom_bond_atom_site_label_1
_geom_bond_atom_site_label_2
_geom_bond_distance
_geom_bond_site_symmetry_2
Pb1 Br2 2.710(8) .
Pb1 Br6 2.950(9) .
Pb1 Br5 2.968(10) 7_446
Pb1 Br5 3.030(10) .
Pb1 Br6 3.037(9) 7_545
Pb2 Br1 2.985(8) 2_556
Pb2 Br1 2.985(8) .
Pb2 Br4 2.986(6) .
Pb2 Br4 2.986(6) 2_556
Pb2 Br1 3.075(8) 7_546
Pb2 Br1 3.075(8) 8_544
Br5 Pb1 2.968(10) 7_546
Br6 Pb1 3.037(9) 7_445
Br1 Pb2 3.075(8) 7_446
C2 N1 1.470(10) .
C2 C1 1.499(10) .
C3 C4 1.503(10) .
N2 C4 1.471(10) .
